data_4028722
loop_
_publ_author_name
'Jens U. Engelhart'
'Benjamin D. Lindner'
'Olena Tverskoy'
'Frank Rominger'
'Uwe H. F. Bunz'

_publ_contact_author_address
;
Institute of Organic Chemistry
University of Heidelberg
Im Neuenheimer Feld 270
D-69120 Heidelberg
Germany
;
_publ_contact_author_email uwe.bunz@oci.uni-heidelberg.de
_publ_contact_author_fax '+49 6221 548404'
_publ_contact_author_name 'Uwe H. F. Bunz'
_publ_contact_author_phone '+49 6221 548401'
_publ_section_title
;
 Partially Fluorinated Tetraazaacenes by Nucleophilic Aromatic
 Substitution
;
_journal_name_full 'Journal of Organic Chemistry'
_journal_page_first 10832
_journal_page_last 10839
_journal_paper_doi 10.1021/jo401824g
_journal_volume 78
_journal_year 2013
_chemical_formula_sum 'C48 H49 F9 N2 Si2'
_chemical_formula_weight 881.07
_space_group_IT_number 2
_symmetry_cell_setting triclinic
_symmetry_space_group_name_Hall '-P 1'
_symmetry_space_group_name_H-M 'P -1'
_atom_sites_solution_hydrogens geom
_atom_sites_solution_primary direct
_atom_sites_solution_secondary difmap
_audit_creation_method SHELXL-97
_audit_update_record
;
2013-08-15 # Formatted by publCIF
;
_cell_angle_alpha 100.096(2)
_cell_angle_beta 96.605(2)
_cell_angle_gamma 103.513(2)
_cell_formula_units_Z 2
_cell_length_a 8.6544(9)
_cell_length_b 12.7016(13)
_cell_length_c 21.437(2)
_cell_measurement_reflns_used 3711
_cell_measurement_temperature 200(2)
_cell_measurement_theta_max 25.54
_cell_measurement_theta_min 2.30
_cell_volume 2225.6(4)
_computing_cell_refinement 'Bruker SAINT'
_computing_data_collection 'Bruker APEX2'
_computing_data_reduction 'Bruker SAINT'
_computing_molecular_graphics 'Bruker SHELXTL'
_computing_publication_material 'Bruker SHELXTL'
_computing_structure_refinement 'SHELXL-97 (Sheldrick, 2008)'
_computing_structure_solution 'SHELXS-97 (Sheldrick, 2008)'
_diffrn_ambient_temperature 200(2)
_diffrn_measured_fraction_theta_full 0.999
_diffrn_measured_fraction_theta_max 0.999
_diffrn_measurement_device_type 'Bruker APEX-II CCD'
_diffrn_measurement_method '\f and \w scans'
_diffrn_radiation_monochromator graphite
_diffrn_radiation_source 'fine-focus sealed tube'
_diffrn_radiation_type MoK\a
_diffrn_radiation_wavelength 0.71073
_diffrn_reflns_av_R_equivalents 0.0481
_diffrn_reflns_av_sigmaI/netI 0.0648
_diffrn_reflns_limit_h_max 10
_diffrn_reflns_limit_h_min -10
_diffrn_reflns_limit_k_max 15
_diffrn_reflns_limit_k_min -15
_diffrn_reflns_limit_l_max 26
_diffrn_reflns_limit_l_min -26
_diffrn_reflns_number 26783
_diffrn_reflns_theta_full 26.37
_diffrn_reflns_theta_max 26.37
_diffrn_reflns_theta_min 0.98
_exptl_absorpt_coefficient_mu 0.153
_exptl_absorpt_correction_T_max 0.9878
_exptl_absorpt_correction_T_min 0.9384
_exptl_absorpt_correction_type multi-scan
_exptl_crystal_colour yellow
_exptl_crystal_density_diffrn 1.315
_exptl_crystal_description needle
_exptl_crystal_F_000 920
_exptl_crystal_size_max 0.42
_exptl_crystal_size_mid 0.13
_exptl_crystal_size_min 0.08
_refine_diff_density_max 0.709
_refine_diff_density_min -0.494
_refine_diff_density_rms 0.055
_refine_ls_extinction_method none
_refine_ls_goodness_of_fit_ref 1.032
_refine_ls_hydrogen_treatment constr
_refine_ls_matrix_type full
_refine_ls_number_parameters 550
_refine_ls_number_reflns 9082
_refine_ls_number_restraints 0
_refine_ls_restrained_S_all 1.032
_refine_ls_R_factor_all 0.1012
_refine_ls_R_factor_gt 0.0551
_refine_ls_shift/su_max 0.001
_refine_ls_shift/su_mean 0.000
_refine_ls_structure_factor_coef Fsqd
_refine_ls_weighting_details 'calc w=1/[\s^2^(Fo^2^)+(0.0551P)^2^+0.9355P] where P=(Fo^2^+2Fc^2^)/3'
_refine_ls_weighting_scheme calc
_refine_ls_wR_factor_gt 0.1204
_refine_ls_wR_factor_ref 0.1485
_reflns_number_gt 5765
_reflns_number_total 9082
_reflns_threshold_expression >2sigma(I)
_cod_data_source_file jo401824g_si_001_2.cif
_cod_data_source_block je12
_cod_database_code 4028722

loop_
_symmetry_equiv_pos_as_xyz
'x, y, z'
'-x, -y, -z'

loop_
_atom_site_label
_atom_site_type_symbol
_atom_site_fract_x
_atom_site_fract_y
_atom_site_fract_z
_atom_site_U_iso_or_equiv
_atom_site_adp_type
_atom_site_occupancy
_atom_site_symmetry_multiplicity
_atom_site_calc_flag
_atom_site_refinement_flags
Si1 Si 0.15446(10) 0.26781(7) 0.04796(4) 0.0313(2) Uani 1 1 d .
Si2 Si -0.18653(10) -0.28857(7) 0.42168(4) 0.0315(2) Uani 1 1 d .
C1 C 0.0366(3) 0.1422(2) 0.14992(12) 0.0261(6) Uani 1 1 d .
C2 C 0.0747(3) 0.1925(2) 0.10916(13) 0.0292(6) Uani 1 1 d .
C3 C -0.0921(3) -0.1416(2) 0.32686(13) 0.0284(6) Uani 1 1 d .
C4 C -0.1309(4) -0.1972(2) 0.36535(14) 0.0332(7) Uani 1 1 d .
C11 C 0.0039(3) 0.0729(2) 0.19558(12) 0.0248(6) Uani 1 1 d .
C12 C -0.1096(3) 0.0809(2) 0.23516(12) 0.0232(6) Uani 1 1 d .
N13 N -0.1918(3) 0.16746(18) 0.23701(11) 0.0265(5) Uani 1 1 d .
C14 C -0.3330(3) 0.1544(2) 0.26666(13) 0.0269(6) Uani 1 1 d .
C15 C -0.4421(3) 0.2172(2) 0.25810(13) 0.0314(7) Uani 1 1 d .
C16 C -0.5737(3) 0.2077(3) 0.28887(14) 0.0352(7) Uani 1 1 d .
C17 C -0.6031(3) 0.1329(3) 0.32760(14) 0.0364(7) Uani 1 1 d .
C18 C -0.4991(3) 0.0682(2) 0.33561(13) 0.0321(7) Uani 1 1 d .
C19 C -0.3641(3) 0.0778(2) 0.30587(13) 0.0285(6) Uani 1 1 d .
N20 N -0.2596(3) 0.01291(19) 0.31485(11) 0.0299(5) Uani 1 1 d .
H20 H -0.2682 -0.0243 0.3447 0.036 Uiso 1 1 calc R
C21 C -0.1416(3) 0.0059(2) 0.27743(12) 0.0247(6) Uani 1 1 d .
C22 C -0.0561(3) -0.0715(2) 0.28204(13) 0.0257(6) Uani 1 1 d .
C23 C 0.0719(3) -0.0773(2) 0.24505(12) 0.0245(6) Uani 1 1 d .
C24 C 0.1696(3) -0.1482(2) 0.25231(13) 0.0292(6) Uani 1 1 d .
H24 H 0.1486 -0.1961 0.2803 0.035 Uiso 1 1 calc R
C25 C 0.2984(3) -0.1497(2) 0.21884(13) 0.0287(6) Uani 1 1 d .
C26 C 0.4044(4) -0.2182(2) 0.22769(15) 0.0363(7) Uani 1 1 d .
H26 H 0.3869 -0.2658 0.2561 0.044 Uiso 1 1 calc R
C27 C 0.5304(4) -0.2151(3) 0.19543(15) 0.0397(8) Uani 1 1 d .
H27 H 0.5985 -0.2602 0.2021 0.048 Uiso 1 1 calc R
C28 C 0.5595(4) -0.1443(2) 0.15190(15) 0.0378(7) Uani 1 1 d .
H28 H 0.6468 -0.1428 0.1302 0.045 Uiso 1 1 calc R
C29 C 0.4611(4) -0.0785(2) 0.14161(14) 0.0354(7) Uani 1 1 d .
H29 H 0.4813 -0.0323 0.1126 0.042 Uiso 1 1 calc R
C30 C 0.3270(3) -0.0787(2) 0.17436(13) 0.0265(6) Uani 1 1 d .
C31 C 0.2259(3) -0.0094(2) 0.16611(13) 0.0287(6) Uani 1 1 d .
H31 H 0.2428 0.0354 0.1363 0.034 Uiso 1 1 calc R
C32 C 0.1008(3) -0.0052(2) 0.20091(12) 0.0233(6) Uani 1 1 d .
C41 C -0.0149(4) 0.2505(3) -0.01949(15) 0.0454(8) Uani 1 1 d .
H41 H -0.0613 0.1706 -0.0344 0.055 Uiso 1 1 calc R
C42 C 0.0401(5) 0.2937(4) -0.07755(17) 0.0754(14) Uani 1 1 d .
H42A H 0.1228 0.2606 -0.0913 0.113 Uiso 1 1 calc R
H42B H 0.0818 0.3727 -0.0660 0.113 Uiso 1 1 calc R
H42C H -0.0497 0.2749 -0.1118 0.113 Uiso 1 1 calc R
C43 C -0.1489(5) 0.2974(5) 0.0014(2) 0.1029(19) Uani 1 1 d .
H43A H -0.1822 0.2692 0.0378 0.154 Uiso 1 1 calc R
H43B H -0.2383 0.2763 -0.0332 0.154 Uiso 1 1 calc R
H43C H -0.1119 0.3767 0.0130 0.154 Uiso 1 1 calc R
C44 C 0.2433(4) 0.4173(2) 0.08968(14) 0.0369(7) Uani 1 1 d .
H44 H 0.1528 0.4506 0.0942 0.044 Uiso 1 1 calc R
C45 C 0.3506(5) 0.4832(3) 0.04988(18) 0.0627(11) Uani 1 1 d .
H45A H 0.2922 0.4737 0.0075 0.094 Uiso 1 1 calc R
H45B H 0.4454 0.4569 0.0470 0.094 Uiso 1 1 calc R
H45C H 0.3812 0.5603 0.0702 0.094 Uiso 1 1 calc R
C46 C 0.3366(4) 0.4345(3) 0.15725(15) 0.0461(8) Uani 1 1 d .
H46A H 0.2692 0.3953 0.1828 0.069 Uiso 1 1 calc R
H46B H 0.3686 0.5121 0.1766 0.069 Uiso 1 1 calc R
H46C H 0.4305 0.4071 0.1548 0.069 Uiso 1 1 calc R
C47 C 0.3058(4) 0.1978(3) 0.01549(15) 0.0399(8) Uani 1 1 d .
H47 H 0.3441 0.2343 -0.0186 0.048 Uiso 1 1 calc R
C48 C 0.2273(5) 0.0755(3) -0.01562(17) 0.0544(10) Uani 1 1 d .
H48A H 0.1345 0.0699 -0.0464 0.082 Uiso 1 1 calc R
H48B H 0.1952 0.0357 0.0169 0.082 Uiso 1 1 calc R
H48C H 0.3033 0.0444 -0.0368 0.082 Uiso 1 1 calc R
C49 C 0.4535(4) 0.2074(3) 0.06450(17) 0.0529(9) Uani 1 1 d .
H49A H 0.5021 0.2840 0.0838 0.079 Uiso 1 1 calc R
H49B H 0.5297 0.1764 0.0434 0.079 Uiso 1 1 calc R
H49C H 0.4216 0.1679 0.0972 0.079 Uiso 1 1 calc R
C51 C -0.3669(5) -0.2581(3) 0.45396(18) 0.0540(10) Uani 1 1 d .
H51 H -0.4558 -0.2915 0.4181 0.065 Uiso 1 1 calc R
C52 C -0.3727(7) -0.1427(4) 0.4706(3) 0.128(3) Uani 1 1 d .
H52A H -0.3448 -0.1065 0.4361 0.192 Uiso 1 1 calc R
H52B H -0.2976 -0.1058 0.5091 0.192 Uiso 1 1 calc R
H52C H -0.4795 -0.1398 0.4774 0.192 Uiso 1 1 calc R
C53 C -0.4136(5) -0.3199(3) 0.50670(18) 0.0609(11) Uani 1 1 d .
H53A H -0.4139 -0.3961 0.4934 0.091 Uiso 1 1 calc R
H53B H -0.5192 -0.3153 0.5145 0.091 Uiso 1 1 calc R
H53C H -0.3373 -0.2871 0.5454 0.091 Uiso 1 1 calc R
C54 C -0.0074(4) -0.2619(3) 0.48540(16) 0.0509(9) Uani 1 1 d .
H54 H -0.0383 -0.3083 0.5163 0.061 Uiso 1 1 calc R
C55 C 0.0475(6) -0.1422(3) 0.5221(2) 0.0856(15) Uani 1 1 d .
H55A H -0.0410 -0.1214 0.5396 0.128 Uiso 1 1 calc R
H55B H 0.0843 -0.0949 0.4935 0.128 Uiso 1 1 calc R
H55C H 0.1338 -0.1345 0.5564 0.128 Uiso 1 1 calc R
C56 C 0.1323(5) -0.2955(5) 0.4577(2) 0.1009(18) Uani 1 1 d .
H56A H 0.0976 -0.3715 0.4352 0.151 Uiso 1 1 calc R
H56B H 0.2193 -0.2868 0.4918 0.151 Uiso 1 1 calc R
H56C H 0.1682 -0.2494 0.4284 0.151 Uiso 1 1 calc R
C57 C -0.2344(5) -0.4325(3) 0.37088(17) 0.0502(9) Uani 1 1 d .
H57 H -0.1413 -0.4357 0.3492 0.060 Uiso 1 1 calc R
C58 C -0.2540(6) -0.5258(3) 0.4083(2) 0.0895(16) Uani 1 1 d .
H58A H -0.1613 -0.5110 0.4409 0.134 Uiso 1 1 calc R
H58B H -0.2643 -0.5948 0.3794 0.134 Uiso 1 1 calc R
H58C H -0.3488 -0.5298 0.4280 0.134 Uiso 1 1 calc R
C59 C -0.3784(6) -0.4533(4) 0.3175(2) 0.1041(18) Uani 1 1 d .
H59A H -0.3624 -0.3938 0.2948 0.156 Uiso 1 1 calc R
H59B H -0.4750 -0.4574 0.3359 0.156 Uiso 1 1 calc R
H59C H -0.3880 -0.5218 0.2881 0.156 Uiso 1 1 calc R
C61 C -0.0891(3) 0.2781(2) 0.25332(13) 0.0270(6) Uani 1 1 d .
C62 C -0.0876(4) 0.3522(3) 0.21275(15) 0.0355(7) Uani 1 1 d .
C63 C 0.0093(4) 0.4593(3) 0.23149(17) 0.0429(8) Uani 1 1 d .
C64 C 0.1081(4) 0.4925(2) 0.28925(18) 0.0445(8) Uani 1 1 d .
C65 C 0.1114(4) 0.4215(2) 0.32998(16) 0.0378(7) Uani 1 1 d .
C66 C 0.0117(3) 0.3158(2) 0.31208(14) 0.0290(6) Uani 1 1 d .
F15 F -0.4189(2) 0.29047(14) 0.22001(8) 0.0428(4) Uani 1 1 d .
F16 F -0.6756(2) 0.27150(16) 0.28016(9) 0.0485(5) Uani 1 1 d .
F17 F -0.7335(2) 0.12201(16) 0.35683(9) 0.0486(5) Uani 1 1 d .
F18 F -0.5263(2) -0.00624(15) 0.37341(8) 0.0452(5) Uani 1 1 d .
F62 F -0.1790(2) 0.32193(16) 0.15526(9) 0.0491(5) Uani 1 1 d .
F63 F 0.0061(3) 0.53012(16) 0.19199(10) 0.0668(6) Uani 1 1 d .
F64 F 0.2041(3) 0.59644(15) 0.30649(11) 0.0697(7) Uani 1 1 d .
F65 F 0.2092(2) 0.45366(16) 0.38698(10) 0.0589(6) Uani 1 1 d .
F66 F 0.0120(2) 0.24779(13) 0.35316(8) 0.0374(4) Uani 1 1 d .

loop_
_atom_site_aniso_label
_atom_site_aniso_U_11
_atom_site_aniso_U_22
_atom_site_aniso_U_33
_atom_site_aniso_U_23
_atom_site_aniso_U_13
_atom_site_aniso_U_12
Si1 0.0338(5) 0.0344(5) 0.0259(4) 0.0141(3) 0.0079(3) 0.0019(4)
Si2 0.0402(5) 0.0277(4) 0.0308(4) 0.0143(3) 0.0140(4) 0.0070(4)
C1 0.0292(15) 0.0272(14) 0.0241(14) 0.0087(12) 0.0068(12) 0.0081(12)
C2 0.0309(15) 0.0315(15) 0.0256(15) 0.0091(12) 0.0050(12) 0.0067(12)
C3 0.0281(15) 0.0295(15) 0.0302(15) 0.0108(12) 0.0099(12) 0.0064(12)
C4 0.0357(17) 0.0328(16) 0.0343(17) 0.0104(13) 0.0118(14) 0.0095(13)
C11 0.0293(15) 0.0216(13) 0.0217(14) 0.0073(11) 0.0027(11) 0.0021(11)
C12 0.0249(14) 0.0226(13) 0.0229(14) 0.0056(11) 0.0043(11) 0.0071(11)
N13 0.0263(12) 0.0259(12) 0.0303(13) 0.0100(10) 0.0088(10) 0.0076(10)
C14 0.0251(14) 0.0270(15) 0.0269(15) 0.0023(12) 0.0044(12) 0.0056(12)
C15 0.0305(16) 0.0327(16) 0.0298(16) 0.0056(13) 0.0022(13) 0.0081(13)
C16 0.0272(15) 0.0405(18) 0.0377(17) 0.0014(14) 0.0044(13) 0.0139(14)
C17 0.0248(15) 0.0477(19) 0.0332(17) -0.0009(14) 0.0095(13) 0.0071(14)
C18 0.0301(16) 0.0380(17) 0.0282(16) 0.0077(13) 0.0088(13) 0.0063(13)
C19 0.0280(15) 0.0303(15) 0.0277(15) 0.0073(12) 0.0062(12) 0.0071(12)
N20 0.0340(13) 0.0351(13) 0.0285(13) 0.0162(11) 0.0151(11) 0.0126(11)
C21 0.0262(14) 0.0259(14) 0.0210(14) 0.0069(11) 0.0064(11) 0.0023(11)
C22 0.0274(15) 0.0251(14) 0.0260(15) 0.0098(11) 0.0082(12) 0.0043(12)
C23 0.0274(14) 0.0220(13) 0.0236(14) 0.0055(11) 0.0064(11) 0.0037(11)
C24 0.0348(16) 0.0247(14) 0.0301(15) 0.0109(12) 0.0102(13) 0.0056(12)
C25 0.0330(16) 0.0240(14) 0.0291(15) 0.0054(12) 0.0067(12) 0.0065(12)
C26 0.0408(18) 0.0317(16) 0.0418(18) 0.0146(14) 0.0118(15) 0.0122(14)
C27 0.0378(18) 0.0388(18) 0.0476(19) 0.0098(15) 0.0109(15) 0.0172(15)
C28 0.0359(17) 0.0405(18) 0.0404(18) 0.0064(14) 0.0162(14) 0.0134(14)
C29 0.0396(17) 0.0380(17) 0.0332(17) 0.0105(13) 0.0167(14) 0.0116(14)
C30 0.0289(15) 0.0259(14) 0.0242(14) 0.0041(11) 0.0074(12) 0.0054(12)
C31 0.0362(16) 0.0255(14) 0.0253(15) 0.0091(12) 0.0096(12) 0.0049(12)
C32 0.0275(14) 0.0195(13) 0.0236(14) 0.0067(11) 0.0073(11) 0.0046(11)
C41 0.049(2) 0.047(2) 0.0348(18) 0.0163(15) 0.0004(15) -0.0014(16)
C42 0.082(3) 0.090(3) 0.040(2) 0.035(2) -0.011(2) -0.013(2)
C43 0.066(3) 0.186(6) 0.056(3) 0.009(3) -0.012(2) 0.055(4)
C44 0.0405(18) 0.0321(16) 0.0403(18) 0.0149(14) 0.0096(15) 0.0068(14)
C45 0.071(3) 0.048(2) 0.061(2) 0.0258(19) 0.009(2) -0.0099(19)
C46 0.053(2) 0.0393(19) 0.0416(19) 0.0047(15) 0.0051(16) 0.0072(16)
C47 0.0456(19) 0.0398(18) 0.0350(17) 0.0113(14) 0.0175(15) 0.0047(15)
C48 0.068(3) 0.042(2) 0.048(2) 0.0041(16) 0.0231(19) 0.0033(18)
C49 0.044(2) 0.053(2) 0.063(2) 0.0094(18) 0.0181(18) 0.0139(17)
C51 0.065(2) 0.059(2) 0.057(2) 0.0285(19) 0.0329(19) 0.029(2)
C52 0.176(6) 0.107(4) 0.182(6) 0.098(4) 0.134(5) 0.095(4)
C53 0.073(3) 0.057(2) 0.070(3) 0.030(2) 0.048(2) 0.020(2)
C54 0.061(2) 0.054(2) 0.0393(19) 0.0217(17) 0.0039(17) 0.0103(18)
C55 0.100(4) 0.067(3) 0.060(3) 0.010(2) -0.022(3) -0.015(3)
C56 0.062(3) 0.149(5) 0.101(4) 0.034(4) 0.000(3) 0.046(3)
C57 0.066(2) 0.0337(18) 0.054(2) 0.0139(16) 0.0232(19) 0.0094(17)
C58 0.151(5) 0.031(2) 0.101(4) 0.027(2) 0.063(3) 0.021(3)
C59 0.118(4) 0.062(3) 0.096(4) -0.016(3) -0.033(3) 0.001(3)
C61 0.0298(15) 0.0248(14) 0.0311(15) 0.0092(12) 0.0120(12) 0.0106(12)
C62 0.0421(18) 0.0389(18) 0.0349(17) 0.0176(14) 0.0131(15) 0.0184(15)
C63 0.058(2) 0.0317(17) 0.056(2) 0.0267(16) 0.0315(18) 0.0204(16)
C64 0.048(2) 0.0249(16) 0.062(2) 0.0081(16) 0.0256(18) 0.0050(15)
C65 0.0340(17) 0.0326(17) 0.0454(19) 0.0049(14) 0.0101(15) 0.0064(14)
C66 0.0301(15) 0.0256(14) 0.0360(17) 0.0097(12) 0.0129(13) 0.0103(12)
F15 0.0427(10) 0.0460(11) 0.0487(11) 0.0210(9) 0.0078(9) 0.0205(9)
F16 0.0345(10) 0.0563(12) 0.0607(12) 0.0098(10) 0.0083(9) 0.0248(9)
F17 0.0339(10) 0.0631(13) 0.0498(11) 0.0045(9) 0.0197(9) 0.0141(9)
F18 0.0427(10) 0.0570(12) 0.0461(11) 0.0237(9) 0.0251(9) 0.0142(9)
F62 0.0632(13) 0.0571(12) 0.0396(11) 0.0254(9) 0.0109(10) 0.0273(10)
F63 0.1004(17) 0.0442(12) 0.0806(15) 0.0440(11) 0.0438(14) 0.0305(12)
F64 0.0797(16) 0.0256(10) 0.0979(17) 0.0113(11) 0.0338(13) -0.0058(10)
F65 0.0542(12) 0.0447(12) 0.0615(13) -0.0029(10) -0.0054(11) -0.0013(10)
F66 0.0477(11) 0.0334(9) 0.0325(9) 0.0124(8) 0.0040(8) 0.0107(8)

loop_
_atom_type_symbol
_atom_type_description
_atom_type_scat_dispersion_real
_atom_type_scat_dispersion_imag
_atom_type_scat_source
C C 0.0033 0.0016 'International Tables Vol C Tables 4.2.6.8 and 6.1.1.4'
H H 0.0000 0.0000 'International Tables Vol C Tables 4.2.6.8 and 6.1.1.4'
N N 0.0061 0.0033 'International Tables Vol C Tables 4.2.6.8 and 6.1.1.4'
F F 0.0171 0.0103 'International Tables Vol C Tables 4.2.6.8 and 6.1.1.4'
Si Si 0.0817 0.0704 'International Tables Vol C Tables 4.2.6.8 and 6.1.1.4'

loop_
_geom_angle_atom_site_label_1
_geom_angle_atom_site_label_2
_geom_angle_atom_site_label_3
_geom_angle
C2 Si1 C47 106.37(13)
C2 Si1 C41 108.76(13)
C47 Si1 C41 108.25(15)
C2 Si1 C44 107.04(13)
C47 Si1 C44 113.73(14)
C41 Si1 C44 112.42(15)
C4 Si2 C54 107.49(15)
C4 Si2 C51 108.08(14)
C54 Si2 C51 113.11(17)
C4 Si2 C57 104.19(14)
C54 Si2 C57 111.55(17)
C51 Si2 C57 111.86(17)
C2 C1 C11 172.5(3)
C1 C2 Si1 174.1(3)
C4 C3 C22 175.5(3)
C3 C4 Si2 176.8(3)
C12 C11 C1 122.9(2)
C12 C11 C32 119.9(2)
C1 C11 C32 117.1(2)
C11 C12 C21 120.1(2)
C11 C12 N13 121.0(2)
C21 C12 N13 118.9(2)
C14 N13 C61 113.7(2)
C14 N13 C12 117.0(2)
C61 N13 C12 115.2(2)
C15 C14 C19 117.9(2)
C15 C14 N13 121.8(2)
C19 C14 N13 120.3(2)
F15 C15 C16 118.4(3)
F15 C15 C14 120.1(2)
C16 C15 C14 121.5(3)
F16 C16 C17 119.9(3)
F16 C16 C15 119.8(3)
C17 C16 C15 120.3(3)
F17 C17 C16 120.5(3)
F17 C17 C18 120.4(3)
C16 C17 C18 119.1(3)
F18 C18 C17 120.0(3)
F18 C18 C19 118.5(3)
C17 C18 C19 121.4(3)
N20 C19 C18 120.8(2)
N20 C19 C14 119.5(2)
C18 C19 C14 119.6(3)
C19 N20 C21 122.0(2)
C19 N20 H20 119.0
C21 N20 H20 119.0
C22 C21 N20 119.6(2)
C22 C21 C12 121.4(2)
N20 C21 C12 119.0(2)
C21 C22 C3 118.0(2)
C21 C22 C23 120.4(2)
C3 C22 C23 121.5(2)
C24 C23 C32 119.5(2)
C24 C23 C22 122.0(2)
C32 C23 C22 118.5(2)
C23 C24 C25 121.9(2)
C23 C24 H24 119.1
C25 C24 H24 119.1
C24 C25 C26 122.8(3)
C24 C25 C30 119.0(2)
C26 C25 C30 118.2(2)
C27 C26 C25 120.9(3)
C27 C26 H26 119.5
C25 C26 H26 119.5
C26 C27 C28 120.8(3)
C26 C27 H27 119.6
C28 C27 H27 119.6
C29 C28 C27 120.2(3)
C29 C28 H28 119.9
C27 C28 H28 119.9
C28 C29 C30 121.1(3)
C28 C29 H29 119.4
C30 C29 H29 119.4
C31 C30 C29 122.5(3)
C31 C30 C25 118.9(2)
C29 C30 C25 118.7(3)
C32 C31 C30 122.3(2)
C32 C31 H31 118.9
C30 C31 H31 118.9
C31 C32 C23 118.5(2)
C31 C32 C11 121.9(2)
C23 C32 C11 119.5(2)
C43 C41 C42 110.6(3)
C43 C41 Si1 113.3(2)
C42 C41 Si1 113.7(2)
C43 C41 H41 106.2
C42 C41 H41 106.2
Si1 C41 H41 106.2
C41 C42 H42A 109.5
C41 C42 H42B 109.5
H42A C42 H42B 109.5
C41 C42 H42C 109.5
H42A C42 H42C 109.5
H42B C42 H42C 109.5
C41 C43 H43A 109.5
C41 C43 H43B 109.5
H43A C43 H43B 109.5
C41 C43 H43C 109.5
H43A C43 H43C 109.5
H43B C43 H43C 109.5
C46 C44 C45 109.0(3)
C46 C44 Si1 114.7(2)
C45 C44 Si1 112.5(2)
C46 C44 H44 106.7
C45 C44 H44 106.7
Si1 C44 H44 106.7
C44 C45 H45A 109.5
C44 C45 H45B 109.5
H45A C45 H45B 109.5
C44 C45 H45C 109.5
H45A C45 H45C 109.5
H45B C45 H45C 109.5
C44 C46 H46A 109.5
C44 C46 H46B 109.5
H46A C46 H46B 109.5
C44 C46 H46C 109.5
H46A C46 H46C 109.5
H46B C46 H46C 109.5
C49 C47 C48 109.8(3)
C49 C47 Si1 114.4(2)
C48 C47 Si1 111.2(2)
C49 C47 H47 107.0
C48 C47 H47 107.0
Si1 C47 H47 107.0
C47 C48 H48A 109.5
C47 C48 H48B 109.5
H48A C48 H48B 109.5
C47 C48 H48C 109.5
H48A C48 H48C 109.5
H48B C48 H48C 109.5
C47 C49 H49A 109.5
C47 C49 H49B 109.5
H49A C49 H49B 109.5
C47 C49 H49C 109.5
H49A C49 H49C 109.5
H49B C49 H49C 109.5
C52 C51 C53 111.5(3)
C52 C51 Si2 118.4(3)
C53 C51 Si2 113.0(2)
C52 C51 H51 104.1
C53 C51 H51 104.1
Si2 C51 H51 104.1
C51 C52 H52A 109.5
C51 C52 H52B 109.5
H52A C52 H52B 109.5
C51 C52 H52C 109.5
H52A C52 H52C 109.5
H52B C52 H52C 109.5
C51 C53 H53A 109.5
C51 C53 H53B 109.5
H53A C53 H53B 109.5
C51 C53 H53C 109.5
H53A C53 H53C 109.5
H53B C53 H53C 109.5
C56 C54 C55 109.8(4)
C56 C54 Si2 111.2(3)
C55 C54 Si2 113.0(3)
C56 C54 H54 107.5
C55 C54 H54 107.5
Si2 C54 H54 107.5
C54 C55 H55A 109.5
C54 C55 H55B 109.5
H55A C55 H55B 109.5
C54 C55 H55C 109.5
H55A C55 H55C 109.5
H55B C55 H55C 109.5
C54 C56 H56A 109.5
C54 C56 H56B 109.5
H56A C56 H56B 109.5
C54 C56 H56C 109.5
H56A C56 H56C 109.5
H56B C56 H56C 109.5
C59 C57 C58 111.4(4)
C59 C57 Si2 111.6(3)
C58 C57 Si2 115.1(3)
C59 C57 H57 106.0
C58 C57 H57 106.0
Si2 C57 H57 106.0
C57 C58 H58A 109.5
C57 C58 H58B 109.5
H58A C58 H58B 109.5
C57 C58 H58C 109.5
H58A C58 H58C 109.5
H58B C58 H58C 109.5
C57 C59 H59A 109.5
C57 C59 H59B 109.5
H59A C59 H59B 109.5
C57 C59 H59C 109.5
H59A C59 H59C 109.5
H59B C59 H59C 109.5
C66 C61 C62 117.1(3)
C66 C61 N13 120.2(2)
C62 C61 N13 122.7(3)
F62 C62 C63 118.6(3)
F62 C62 C61 120.8(3)
C63 C62 C61 120.6(3)
F63 C63 C64 120.2(3)
F63 C63 C62 119.5(3)
C64 C63 C62 120.3(3)
F64 C64 C63 119.8(3)
F64 C64 C65 119.6(3)
C63 C64 C65 120.7(3)
F65 C65 C64 120.9(3)
F65 C65 C66 120.0(3)
C64 C65 C66 119.0(3)
F66 C66 C65 118.7(3)
F66 C66 C61 119.1(2)
C65 C66 C61 122.2(3)

loop_
_geom_bond_atom_site_label_1
_geom_bond_atom_site_label_2
_geom_bond_distance
Si1 C2 1.857(3)
Si1 C47 1.878(3)
Si1 C41 1.881(3)
Si1 C44 1.887(3)
Si2 C4 1.844(3)
Si2 C54 1.868(4)
Si2 C51 1.871(3)
Si2 C57 1.882(3)
C1 C2 1.202(4)
C1 C11 1.436(3)
C3 C4 1.203(4)
C3 C22 1.432(4)
C11 C12 1.379(4)
C11 C32 1.452(4)
C12 C21 1.429(3)
C12 N13 1.441(3)
N13 C14 1.430(3)
N13 C61 1.436(3)
C14 C15 1.387(4)
C14 C19 1.394(4)
C15 F15 1.338(3)
C15 C16 1.372(4)
C16 F16 1.349(3)
C16 C17 1.367(4)
C17 F17 1.344(3)
C17 C18 1.370(4)
C18 F18 1.347(3)
C18 C19 1.384(4)
C19 N20 1.378(3)
N20 C21 1.378(3)
N20 H20 0.8600
C21 C22 1.372(4)
C22 C23 1.443(3)
C23 C24 1.387(4)
C23 C32 1.431(3)
C24 C25 1.395(4)
C24 H24 0.9300
C25 C26 1.424(4)
C25 C30 1.427(4)
C26 C27 1.353(4)
C26 H26 0.9300
C27 C28 1.409(4)
C27 H27 0.9300
C28 C29 1.351(4)
C28 H28 0.9300
C29 C30 1.423(4)
C29 H29 0.9300
C30 C31 1.397(4)
C31 C32 1.389(3)
C31 H31 0.9300
C41 C43 1.500(5)
C41 C42 1.526(4)
C41 H41 0.9800
C42 H42A 0.9600
C42 H42B 0.9600
C42 H42C 0.9600
C43 H43A 0.9600
C43 H43B 0.9600
C43 H43C 0.9600
C44 C46 1.528(4)
C44 C45 1.536(4)
C44 H44 0.9800
C45 H45A 0.9600
C45 H45B 0.9600
C45 H45C 0.9600
C46 H46A 0.9600
C46 H46B 0.9600
C46 H46C 0.9600
C47 C49 1.525(5)
C47 C48 1.536(4)
C47 H47 0.9800
C48 H48A 0.9600
C48 H48B 0.9600
C48 H48C 0.9600
C49 H49A 0.9600
C49 H49B 0.9600
C49 H49C 0.9600
C51 C52 1.461(6)
C51 C53 1.525(4)
C51 H51 0.9800
C52 H52A 0.9600
C52 H52B 0.9600
C52 H52C 0.9600
C53 H53A 0.9600
C53 H53B 0.9600
C53 H53C 0.9600
C54 C56 1.521(5)
C54 C55 1.522(5)
C54 H54 0.9800
C55 H55A 0.9600
C55 H55B 0.9600
C55 H55C 0.9600
C56 H56A 0.9600
C56 H56B 0.9600
C56 H56C 0.9600
C57 C59 1.531(6)
C57 C58 1.531(5)
C57 H57 0.9800
C58 H58A 0.9600
C58 H58B 0.9600
C58 H58C 0.9600
C59 H59A 0.9600
C59 H59B 0.9600
C59 H59C 0.9600
C61 C66 1.385(4)
C61 C62 1.388(4)
C62 F62 1.326(3)
C62 C63 1.383(4)
C63 F63 1.342(3)
C63 C64 1.359(5)
C64 F64 1.348(3)
C64 C65 1.362(4)
C65 F65 1.343(4)
C65 C66 1.377(4)
C66 F66 1.338(3)

loop_
_geom_torsion_atom_site_label_1
_geom_torsion_atom_site_label_2
_geom_torsion_atom_site_label_3
_geom_torsion_atom_site_label_4
_geom_torsion
C11 C1 C2 Si1 -38(4)
C47 Si1 C2 C1 32(3)
C41 Si1 C2 C1 149(2)
C44 Si1 C2 C1 -89(3)
C22 C3 C4 Si2 148(4)
C54 Si2 C4 C3 91(5)
C51 Si2 C4 C3 -147(5)
C57 Si2 C4 C3 -28(5)
C2 C1 C11 C12 -172(2)
C2 C1 C11 C32 11(2)
C1 C11 C12 C21 177.1(2)
C32 C11 C12 C21 -5.5(4)
C1 C11 C12 N13 -5.9(4)
C32 C11 C12 N13 171.5(2)
C11 C12 N13 C14 165.2(2)
C21 C12 N13 C14 -17.8(3)
C11 C12 N13 C61 -57.4(3)
C21 C12 N13 C61 119.7(3)
C61 N13 C14 C15 57.4(3)
C12 N13 C14 C15 -164.5(2)
C61 N13 C14 C19 -122.1(3)
C12 N13 C14 C19 16.0(4)
C19 C14 C15 F15 -178.8(2)
N13 C14 C15 F15 1.7(4)
C19 C14 C15 C16 2.4(4)
N13 C14 C15 C16 -177.1(3)
F15 C15 C16 F16 0.1(4)
C14 C15 C16 F16 178.9(3)
F15 C15 C16 C17 179.2(3)
C14 C15 C16 C17 -2.0(4)
F16 C16 C17 F17 0.4(4)
C15 C16 C17 F17 -178.7(3)
F16 C16 C17 C18 179.6(3)
C15 C16 C17 C18 0.5(5)
F17 C17 C18 F18 -0.6(4)
C16 C17 C18 F18 -179.8(3)
F17 C17 C18 C19 179.9(3)
C16 C17 C18 C19 0.7(4)
F18 C18 C19 N20 -0.2(4)
C17 C18 C19 N20 179.4(3)
F18 C18 C19 C14 -179.8(2)
C17 C18 C19 C14 -0.2(4)
C15 C14 C19 N20 179.2(3)
N13 C14 C19 N20 -1.3(4)
C15 C14 C19 C18 -1.2(4)
N13 C14 C19 C18 178.3(2)
C18 C19 N20 C21 168.1(3)
C14 C19 N20 C21 -12.3(4)
C19 N20 C21 C22 -170.7(3)
C19 N20 C21 C12 10.2(4)
C11 C12 C21 C22 3.2(4)
N13 C12 C21 C22 -173.9(2)
C11 C12 C21 N20 -177.7(2)
N13 C12 C21 N20 5.2(4)
N20 C21 C22 C3 -0.9(4)
C12 C21 C22 C3 178.2(2)
N20 C21 C22 C23 -177.6(2)
C12 C21 C22 C23 1.5(4)
C4 C3 C22 C21 5(4)
C4 C3 C22 C23 -179(100)
C21 C22 C23 C24 174.6(3)
C3 C22 C23 C24 -2.0(4)
C21 C22 C23 C32 -3.7(4)
C3 C22 C23 C32 179.7(3)
C32 C23 C24 C25 1.6(4)
C22 C23 C24 C25 -176.7(3)
C23 C24 C25 C26 177.1(3)
C23 C24 C25 C30 -2.1(4)
C24 C25 C26 C27 -178.3(3)
C30 C25 C26 C27 0.9(4)
C25 C26 C27 C28 -0.3(5)
C26 C27 C28 C29 -0.3(5)
C27 C28 C29 C30 0.3(5)
C28 C29 C30 C31 178.1(3)
C28 C29 C30 C25 0.3(4)
C24 C25 C30 C31 0.5(4)
C26 C25 C30 C31 -178.8(3)
C24 C25 C30 C29 178.4(3)
C26 C25 C30 C29 -0.8(4)
C29 C30 C31 C32 -176.2(3)
C25 C30 C31 C32 1.7(4)
C30 C31 C32 C23 -2.2(4)
C30 C31 C32 C11 175.3(3)
C24 C23 C32 C31 0.6(4)
C22 C23 C32 C31 178.9(2)
C24 C23 C32 C11 -177.0(2)
C22 C23 C32 C11 1.4(4)
C12 C11 C32 C31 -174.3(2)
C1 C11 C32 C31 3.3(4)
C12 C11 C32 C23 3.2(4)
C1 C11 C32 C23 -179.2(2)
C2 Si1 C41 C43 61.4(3)
C47 Si1 C41 C43 176.6(3)
C44 Si1 C41 C43 -56.9(3)
C2 Si1 C41 C42 -171.2(3)
C47 Si1 C41 C42 -56.0(3)
C44 Si1 C41 C42 70.4(3)
C2 Si1 C44 C46 40.2(3)
C47 Si1 C44 C46 -77.0(3)
C41 Si1 C44 C46 159.5(2)
C2 Si1 C44 C45 165.6(2)
C47 Si1 C44 C45 48.4(3)
C41 Si1 C44 C45 -75.1(3)
C2 Si1 C47 C49 -64.8(3)
C41 Si1 C47 C49 178.5(2)
C44 Si1 C47 C49 52.8(3)
C2 Si1 C47 C48 60.3(3)
C41 Si1 C47 C48 -56.4(3)
C44 Si1 C47 C48 177.9(2)
C4 Si2 C51 C52 -40.9(4)
C54 Si2 C51 C52 78.0(4)
C57 Si2 C51 C52 -155.0(4)
C4 Si2 C51 C53 -173.8(3)
C54 Si2 C51 C53 -54.9(3)
C57 Si2 C51 C53 72.1(3)
C4 Si2 C54 C56 -64.8(3)
C51 Si2 C54 C56 176.0(3)
C57 Si2 C54 C56 48.8(3)
C4 Si2 C54 C55 59.3(3)
C51 Si2 C54 C55 -60.0(3)
C57 Si2 C54 C55 172.9(3)
C4 Si2 C57 C59 -62.8(3)
C54 Si2 C57 C59 -178.4(3)
C51 Si2 C57 C59 53.8(3)
C4 Si2 C57 C58 169.0(3)
C54 Si2 C57 C58 53.3(3)
C51 Si2 C57 C58 -74.5(3)
C14 N13 C61 C66 78.1(3)
C12 N13 C61 C66 -60.8(3)
C14 N13 C61 C62 -100.5(3)
C12 N13 C61 C62 120.6(3)
C66 C61 C62 F62 179.0(2)
N13 C61 C62 F62 -2.3(4)
C66 C61 C62 C63 -1.0(4)
N13 C61 C62 C63 177.7(3)
F62 C62 C63 F63 1.4(4)
C61 C62 C63 F63 -178.6(3)
F62 C62 C63 C64 -178.1(3)
C61 C62 C63 C64 1.9(5)
F63 C63 C64 F64 -0.6(5)
C62 C63 C64 F64 178.8(3)
F63 C63 C64 C65 179.5(3)
C62 C63 C64 C65 -1.1(5)
F64 C64 C65 F65 -0.2(4)
C63 C64 C65 F65 179.7(3)
F64 C64 C65 C66 179.4(3)
C63 C64 C65 C66 -0.6(5)
F65 C65 C66 F66 1.7(4)
C64 C65 C66 F66 -178.0(3)
F65 C65 C66 C61 -178.7(2)
C64 C65 C66 C61 1.6(4)
C62 C61 C66 F66 178.8(2)
N13 C61 C66 F66 0.1(4)
C62 C61 C66 C65 -0.8(4)
N13 C61 C66 C65 -179.5(2)
